data_9005123
loop_
_publ_author_name
'Oberti, R.'
'Hawthorne, F. C.'
'Ungaretti, L.'
'Cannillo, E.'

_publ_section_title
;
 The behaviour of Mn in amphiboles: Mn in richerite
 Sample: MR(5) using occupancies from MR(4)
;
_journal_name_full 'European Journal of Mineralogy'
_journal_page_first 43
_journal_page_last 51
_journal_volume 5
_journal_year 1993
_chemical_formula_sum 'Al0.12 Ca0.92 F0.35 Fe0.2 H1.65 K0.35 Mg3.97 Mn0.95 Na1.45 O23.65 Si7.94'
_chemical_name_mineral Richterite
_space_group_IT_number 12
_symmetry_space_group_name_Hall '-C 2y'
_symmetry_space_group_name_H-M 'C 1 2/m 1'
_cell_angle_alpha 90
_cell_angle_beta 104.36
_cell_angle_gamma 90
_cell_formula_units_Z 2
_cell_length_a 9.974
_cell_length_b 18.078
_cell_length_c 5.282
_cell_volume 922.641
_database_code_amcsd 0006468
_exptl_crystal_density_diffrn 3.084
_cod_original_formula_sum 'Na1.45 K.35 Mg3.97 Fe.2 Al.12 Mn.95 Ca.92 Si7.94 H1.65 O23.65 F.35'
_cod_database_code 9005123

loop_
_space_group_symop_operation_xyz
x,y,z
1/2+x,1/2+y,z
x,-y,z
1/2+x,1/2-y,z
-x,y,-z
1/2-x,1/2+y,-z
-x,-y,-z
1/2-x,1/2-y,-z

loop_
_atom_site_label
_atom_site_fract_x
_atom_site_fract_y
_atom_site_fract_z
_atom_site_occupancy
_atom_site_U_iso_or_equiv
_atom_site_type_symbol
_atom_site_attached_hydrogens
NaA2/m 0.00000 0.50000 0.00000 0.11000 0.04762 Na 0
KA2/m 0.00000 0.50000 0.00000 0.07000 0.04762 K 0
NaAm 0.03310 0.50000 0.08160 0.11000 0.05788 Na 0
KAm 0.03310 0.50000 0.08160 0.07000 0.05788 K 0
NaA2 0.00000 0.47110 0.00000 0.11000 0.02736 Na 0
KA2 0.00000 0.47110 0.00000 0.07000 0.02736 K 0
MgM1 0.00000 0.08880 0.50000 0.93000 0.00646 Mg 0
FeM1 0.00000 0.08880 0.50000 0.07000 0.00646 Fe 0
MgM2 0.00000 0.18070 0.00000 0.54000 0.00760 Mg 0
AlM2 0.00000 0.18070 0.00000 0.03000 0.00760 Al 0
MnM2 0.00000 0.18070 0.00000 0.41000 0.00760 Mn 0
FeM2 0.00000 0.18070 0.00000 0.02000 0.00760 Fe 0
MgM3 0.00000 0.00000 0.00000 0.98000 0.00621 Mg 0
FeM3 0.00000 0.00000 0.00000 0.02000 0.00621 Fe 0
NaM4 0.00000 0.27690 0.50000 0.22500 0.01191 Na 0
MgM4 0.00000 0.27690 0.50000 0.01250 0.01191 Mg 0
CaM4 0.00000 0.27690 0.50000 0.23000 0.01191 Ca 0
MnM4 0.00000 0.27690 0.50000 0.03250 0.01191 Mn 0
NaM4* 0.00000 0.25780 0.50000 0.22500 0.01241 Na 0
MgM4* 0.00000 0.25780 0.50000 0.01250 0.01241 Mg 0
CaM4* 0.00000 0.25780 0.50000 0.23000 0.01241 Ca 0
MnM4* 0.00000 0.25780 0.50000 0.03250 0.01241 Mn 0
SiT1 0.27730 0.08450 0.29490 0.99250 0.00532 Si 0
AlT1 0.27730 0.08450 0.29490 0.00750 0.00532 Al 0
SiT2 0.28600 0.17070 0.80000 0.99250 0.00570 Si 0
AlT2 0.28600 0.17070 0.80000 0.00750 0.00570 Al 0
H 0.19390 0.00000 0.75910 0.82500 0.02761 H 0
O1 0.11170 0.08540 0.21790 1.00000 0.00735 O 0
O2 0.11950 0.16970 0.72300 1.00000 0.00849 O 0
O3 0.10660 0.00000 0.71490 0.82500 0.00874 O 0
F 0.10660 0.00000 0.71490 0.17500 0.00874 F 0
O4 0.36220 0.24700 0.79250 1.00000 0.01178 O 0
O5 0.34430 0.13010 0.08970 1.00000 0.01013 O 0
O6 0.34140 0.11640 0.58880 1.00000 0.01039 O 0
O7 0.33570 0.00000 0.29140 1.00000 0.01153 O 0

loop_
_cod_changelog_entry_id
_cod_changelog_entry_author
_cod_changelog_entry_date
_cod_changelog_entry_text
1
;cod-tools version 3.8.0
Id: cif_guess_AMCSD_atom_types 9581 2023-05-17 12:35:41Z saulius
;
2023-05-23T09:14:28+03:00
;Derived atom types and hydrogen counts
from atom names that follow the AMCSD naming convention
(Wat == water, O-H == hydroxyl).
;

loop_
_cod_related_entry_id
_cod_related_entry_database
_cod_related_entry_code
1 AMCSD 0006468
